data_1534919
loop_
_publ_author_name
'Maksimov, B.A.'
'Klokova, N.E.'
'Radaev, S.F.'
'Simonov, V.I.'

_publ_section_title
;
 Refinement of the atomic structure of ionic conductor Na4+x Fe P2 O8+x
 F1-x.
;
_journal_name_full Kristallografiya
_journal_page_first 1143
_journal_page_last 1151
_journal_volume 37
_journal_year 1992
_chemical_formula_sum 'F0.5 Fe Na4.53 O8.5 P2'
_chemical_name_systematic 'Na4.53 Fe (P O4)2 (O.5 F.5)'
_space_group_IT_number 72
_symmetry_space_group_name_Hall '-I 2 2c'
_symmetry_space_group_name_H-M 'I b a m'
_cell_angle_alpha 90
_cell_angle_beta 90
_cell_angle_gamma 90
_cell_formula_units_Z 8
_cell_length_a 15.52
_cell_length_b 14.82
_cell_length_c 7.119
_cell_volume 1637.416
_citation_journal_id_ASTM KRISAJ
_cod_data_source_file Maksimov_KRISAJ_1992_1286.cif
_cod_data_source_block F0.5Fe1Na4.53O8.5P2
_cod_original_formula_sum 'F0.5 Fe1 Na4.53 O8.5 P2'
_cod_database_code 1534919

loop_
_symmetry_equiv_pos_as_xyz
x,y,z
-x,-y,z
x,-y,-z+1/2
-x,y,-z+1/2
-x,-y,-z
x,y,-z
-x,y,z-1/2
x,-y,z-1/2
x+1/2,y+1/2,z+1/2
-x+1/2,-y+1/2,z+1/2
x+1/2,-y+1/2,-z+1
-x+1/2,y+1/2,-z+1
-x+1/2,-y+1/2,-z+1/2
x+1/2,y+1/2,-z+1/2
-x+1/2,y+1/2,z
x+1/2,-y+1/2,z

loop_
_atom_site_label
_atom_site_type_symbol
_atom_site_fract_x
_atom_site_fract_y
_atom_site_fract_z
_atom_site_occupancy
_atom_site_U_iso_or_equiv
Na2 Na+1 0 0.26534 0.25 1 0.0
O7 O-2 0.0279 0.1634 0 1 0.0
O6 O-2 0.1631 0.4717 0.5 1 0.0
O1 O-2 0.24551 0.30645 0 0.5 0.0
O5 O-2 0.02188 0.3837 0.5 1 0.0
Na5 Na+1 0 0 0.25 0.78 0.0
Fe1 Fe+2 0.25 0.25 0.25 1 0.0
O2 O-2 0.33281 0.34881 0.3212 1 0.0
P1 P+5 0.1178 0.12138 0 1 0.0
Na3 Na+1 0.11589 0.13362 0.5 0.93 0.0
O4 O-2 0.1142 0.01842 0 1 0.0
Na6 Na+1 0 0.5 0.25 0.6 0.0
O3 O-2 0.14702 0.3256 0.3223 1 0.0
F1 F-1 0.24551 0.30645 0 0.5 0.0
Na4 Na+1 0.12041 0.3845 0 0.91 0.0
P2 P+5 0.12028 0.37909 0.5 1 0.0
Na1 Na+1 0.23682 0 0.25 1 0.0
